data_7135616
loop_
_publ_author_name
'Yang, Li'
'Sun, Zhenzhou'
'Wang, Lin'
'Geng, Jianqi'
'Wu, Biao'
'Yang, Xiao-Juan'

_publ_section_title
;
 Direct C-H magnesiation of thiophenes with an Mg-Mg-bonded compound.
;
_journal_issue 27
_journal_name_full 'Chemical communications (Cambridge, England)'
_journal_page_first 7172
_journal_page_last 7175
_journal_paper_doi 10.1039/d6cc00381h
_journal_volume 62
_journal_year 2026
_chemical_formula_moiety 'C42 H61 K Mg N2 O4 S'
_chemical_formula_sum 'C42 H61 K Mg N2 O4 S'
_chemical_formula_weight 753.39
_space_group_crystal_system orthorhombic
_space_group_IT_number 61
_space_group_name_Hall '-P 2ac 2ab'
_space_group_name_H-M_alt 'P b c a'
_atom_sites_solution_hydrogens geom
_audit_creation_date 2026-01-16
_audit_creation_method
;
Olex2 1.5
(compiled 2025.07.13 svn.rb7424aed for OlexSys, GUI svn.r7314)
;
_audit_update_record
;
2026-01-16 deposited with the CCDC.	2026-03-12 downloaded from the CCDC.
;
_cell_angle_alpha 90
_cell_angle_beta 90
_cell_angle_gamma 90
_cell_formula_units_Z 8
_cell_length_a 16.1294(14)
_cell_length_b 21.3984(18)
_cell_length_c 23.591(2)
_cell_measurement_reflns_used 9853
_cell_measurement_temperature 180.01
_cell_measurement_theta_max 22.02
_cell_measurement_theta_min 2.34
_cell_volume 8142.3(12)
_computing_cell_refinement 'SAINT V8.40B (?, 2016)'
_computing_data_reduction 'SAINT V8.40B (?, 2016)'
_computing_molecular_graphics 'Olex2 1.5 (Dolomanov et al., 2009)'
_computing_publication_material 'Olex2 1.5 (Dolomanov et al., 2009)'
_computing_structure_refinement 'XL  (Sheldrick, 2008)'
_diffrn_ambient_temperature 180.01
_diffrn_measured_fraction_theta_full 0.999
_diffrn_measured_fraction_theta_max 0.999
_diffrn_measurement_device_type 'Bruker APEX-II CCD'
_diffrn_measurement_method '\f and \w scans'
_diffrn_radiation_type MoK\a
_diffrn_radiation_wavelength 0.71073
_diffrn_reflns_av_R_equivalents 0.1128
_diffrn_reflns_av_unetI/netI 0.0644
_diffrn_reflns_Laue_measured_fraction_full 0.999
_diffrn_reflns_Laue_measured_fraction_max 0.999
_diffrn_reflns_limit_h_max 18
_diffrn_reflns_limit_h_min -19
_diffrn_reflns_limit_k_max 25
_diffrn_reflns_limit_k_min -24
_diffrn_reflns_limit_l_max 28
_diffrn_reflns_limit_l_min -28
_diffrn_reflns_number 74422
_diffrn_reflns_point_group_measured_fraction_full 0.999
_diffrn_reflns_point_group_measured_fraction_max 0.999
_diffrn_reflns_theta_full 25.026
_diffrn_reflns_theta_max 25.026
_diffrn_reflns_theta_min 2.442
_diffrn_source_current 1.0
_diffrn_source_power 0.05
_diffrn_source_voltage 50.0
_diffrn_standards_number 0
_exptl_absorpt_coefficient_mu 0.239
_exptl_absorpt_correction_T_max 0.7452
_exptl_absorpt_correction_T_min 0.6225
_exptl_absorpt_correction_type none
_exptl_absorpt_process_details
;
SADABS-2016/2 (Bruker,2016/2) was used for absorption correction.
wR2(int) was 0.1077 before and 0.0699 after correction.
The Ratio of minimum to maximum transmission is 0.8353.
The \l/2 correction factor is Not present.
;
_exptl_crystal_colour 'clear light orange'
_exptl_crystal_colour_lustre clear
_exptl_crystal_colour_modifier light
_exptl_crystal_colour_primary orange
_exptl_crystal_density_diffrn 1.229
_exptl_crystal_description block
_exptl_crystal_F_000 3248
_exptl_crystal_size_max 0.12
_exptl_crystal_size_mid 0.11
_exptl_crystal_size_min 0.1
_refine_diff_density_max 0.851
_refine_diff_density_min -0.461
_refine_diff_density_rms 0.079
_refine_ls_extinction_method none
_refine_ls_goodness_of_fit_ref 1.037
_refine_ls_hydrogen_treatment constr
_refine_ls_matrix_type full
_refine_ls_number_parameters 480
_refine_ls_number_reflns 7175
_refine_ls_number_restraints 2
_refine_ls_restrained_S_all 1.041
_refine_ls_R_factor_all 0.1639
_refine_ls_R_factor_gt 0.0967
_refine_ls_shift/su_max 0.000
_refine_ls_shift/su_mean 0.000
_refine_ls_structure_factor_coef Fsqd
_refine_ls_weighting_details 'w=1/[\s^2^(Fo^2^)+(0.1230P)^2^+23.0138P] where P=(Fo^2^+2Fc^2^)/3'
_refine_ls_weighting_scheme calc
_refine_ls_wR_factor_gt 0.2444
_refine_ls_wR_factor_ref 0.2875
_reflns_Friedel_coverage 0.000
_reflns_number_gt 4207
_reflns_number_total 7175
_reflns_threshold_expression 'I > 2\s(I)'
_cod_data_source_file d6cc00381h2.cif
_cod_data_source_block 1_a
_cod_depositor_comments 'Adding full bibliography for 7135613--7135622.cif.'
_cod_original_cell_volume 8142.4(12)
_cod_original_sg_symbol_H-M Pbca
_cod_database_code 7135616
_shelx_shelxl_version_number 2019/1
_shelx_space_group_comment
;
The symmetry employed for this shelxl refinement is uniquely defined
by the following loop, which should always be used as a source of
symmetry information in preference to the above space-group names.
They are only intended as comments.
;
_olex2_refinement_description
;
1. Fixed Uiso
 At 1.2 times of:
  All C(H) groups, All C(H,H) groups
 At 1.5 times of:
  All C(H,H,H) groups
2. Restrained distances
 S1-C29 \\sim S1A-C29
 with sigma of 0.02
 S1-C32 \\sim S1A-C32
 with sigma of 0.02
3. Others
 Sof(S1A)=Sof(H32A)=1-FVAR(1)
 Sof(S1)=Sof(H32)=FVAR(1)
4.a Ternary CH refined with riding coordinates:
 C11(H11), C14(H14), C23(H23), C26(H26)
4.b Secondary CH2 refined with riding coordinates:
 C33(H33A,H33B), C34(H34A,H34B), C35(H35A,H35B), C36(H36A,H36B), C37(H37A,
 H37B), C38(H38A,H38B), C39(H39A,H39B), C40(H40A,H40B), C41(H41B,H41A),
 C42(H42A,H42B)
4.c Aromatic/amide H refined with riding coordinates:
 C7(H7), C8(H8), C9(H9), C19(H19), C20(H20), C21(H21), C32(H32), C32(H32A)
4.d Idealised Me refined as rotating group:
 C3(H3A,H3B,H3C), C4(H4A,H4B,H4C), C12(H12A,H12B,H12C), C13(H13A,H13B,H13C),
 C15(H15A,H15B,H15C), C16(H16A,H16B,H16C), C24(H24A,H24B,H24C), C25(H25A,H25B,
 H25C), C27(H27A,H27B,H27C), C28(H28A,H28B,H28C)
;
_olex2_submission_special_instructions 'No special instructions were received'

loop_
_space_group_symop_operation_xyz
'x, y, z'
'-x+1/2, -y, z+1/2'
'-x, y+1/2, -z+1/2'
'x+1/2, -y+1/2, -z'
'-x, -y, -z'
'x-1/2, y, -z-1/2'
'x, -y-1/2, z-1/2'
'-x-1/2, y-1/2, z'

loop_
_atom_site_label
_atom_site_type_symbol
_atom_site_fract_x
_atom_site_fract_y
_atom_site_fract_z
_atom_site_U_iso_or_equiv
_atom_site_adp_type
_atom_site_occupancy
_atom_site_site_symmetry_order
_atom_site_calc_flag
_atom_site_refinement_flags_posn
_atom_site_refinement_flags_adp
_atom_site_refinement_flags_occupancy
_atom_site_disorder_assembly
_atom_site_disorder_group
K1 K 0.74846(9) 0.28530(7) 0.62288(6) 0.0631(4) Uani 1 1 d . . . . .
S1 S 0.7440(3) 0.6865(3) 0.7283(2) 0.047(2) Uani 0.49(2) 1 d D . P A 1
S1A S 0.7644(12) 0.6768(6) 0.7235(4) 0.174(6) Uani 0.51(2) 1 d D . P A 2
Mg1 Mg 0.64935(11) 0.56422(9) 0.66597(7) 0.0435(5) Uani 1 1 d . . . . .
O1 O 0.6471(3) 0.5570(2) 0.81840(18) 0.0836(15) Uani 1 1 d . . . . .
O2 O 0.7309(3) 0.6488(3) 0.88748(19) 0.0836(15) Uani 1 1 d . . . . .
O3 O 0.5281(2) 0.53991(19) 0.68276(14) 0.0515(10) Uani 1 1 d . . . . .
O4 O 0.5765(3) 0.2689(3) 0.6278(2) 0.0962(17) Uani 1 1 d . . . . .
N1 N 0.6501(3) 0.5939(2) 0.58432(16) 0.0419(10) Uani 1 1 d . . . . .
N2 N 0.7028(3) 0.4849(2) 0.63692(16) 0.0411(11) Uani 1 1 d . . . . .
C1 C 0.6596(3) 0.5388(3) 0.55195(19) 0.0427(13) Uani 1 1 d . . . . .
C2 C 0.6854(3) 0.4849(3) 0.5770(2) 0.0409(13) Uani 1 1 d . . . . .
C3 C 0.6221(4) 0.5395(3) 0.4928(2) 0.0537(15) Uani 1 1 d . . . . .
H3A H 0.561808 0.534941 0.495552 0.081 Uiso 1 1 calc R U . . .
H3B H 0.644954 0.504791 0.470607 0.081 Uiso 1 1 calc R U . . .
H3C H 0.635480 0.579134 0.474156 0.081 Uiso 1 1 calc R U . . .
C4 C 0.6829(4) 0.4225(3) 0.5490(2) 0.0494(14) Uani 1 1 d . . . . .
H4A H 0.738589 0.404200 0.548951 0.074 Uiso 1 1 calc R U . . .
H4B H 0.663378 0.427203 0.509936 0.074 Uiso 1 1 calc R U . . .
H4C H 0.644992 0.394979 0.569848 0.074 Uiso 1 1 calc R U . . .
C5 C 0.6533(3) 0.6525(3) 0.55856(19) 0.0432(13) Uani 1 1 d . . . . .
C6 C 0.5891(3) 0.6965(3) 0.5707(2) 0.0476(14) Uani 1 1 d . . . . .
C7 C 0.5915(4) 0.7546(3) 0.5463(2) 0.0566(15) Uani 1 1 d . . . . .
H7 H 0.549423 0.783850 0.555875 0.068 Uiso 1 1 calc R U . . .
C8 C 0.6520(4) 0.7727(3) 0.5083(3) 0.0587(16) Uani 1 1 d . . . . .
H8 H 0.650608 0.812647 0.490760 0.070 Uiso 1 1 calc R U . . .
C9 C 0.7151(4) 0.7305(3) 0.4967(2) 0.0567(16) Uani 1 1 d . . . . .
H9 H 0.757889 0.742366 0.471254 0.068 Uiso 1 1 calc R U . . .
C10 C 0.7178(4) 0.6716(3) 0.5211(2) 0.0493(14) Uani 1 1 d . . . . .
C11 C 0.5155(3) 0.6784(3) 0.6072(3) 0.0548(15) Uani 1 1 d . . . . .
H11 H 0.527759 0.636247 0.623507 0.066 Uiso 1 1 calc R U . . .
C12 C 0.4390(4) 0.6717(5) 0.5710(3) 0.097(3) Uani 1 1 d . . . . .
H12A H 0.421625 0.712940 0.557403 0.145 Uiso 1 1 calc R U . . .
H12B H 0.394302 0.653051 0.593483 0.145 Uiso 1 1 calc R U . . .
H12C H 0.451320 0.644696 0.538487 0.145 Uiso 1 1 calc R U . . .
C13 C 0.5004(5) 0.7224(4) 0.6568(4) 0.110(3) Uani 1 1 d . . . . .
H13A H 0.550715 0.725086 0.679989 0.165 Uiso 1 1 calc R U . . .
H13B H 0.454638 0.706416 0.679966 0.165 Uiso 1 1 calc R U . . .
H13C H 0.486197 0.763991 0.642431 0.165 Uiso 1 1 calc R U . . .
C14 C 0.7935(4) 0.6305(3) 0.5095(3) 0.0623(17) Uani 1 1 d . . . . .
H14 H 0.785516 0.589531 0.529142 0.075 Uiso 1 1 calc R U . . .
C15 C 0.8059(6) 0.6181(4) 0.4458(3) 0.107(3) Uani 1 1 d . . . . .
H15A H 0.816646 0.657691 0.426254 0.161 Uiso 1 1 calc R U . . .
H15B H 0.755860 0.598738 0.430143 0.161 Uiso 1 1 calc R U . . .
H15C H 0.853233 0.589959 0.440451 0.161 Uiso 1 1 calc R U . . .
C16 C 0.8709(4) 0.6613(4) 0.5329(3) 0.082(2) Uani 1 1 d . . . . .
H16A H 0.919381 0.635520 0.524008 0.122 Uiso 1 1 calc R U . . .
H16B H 0.865804 0.665684 0.574121 0.122 Uiso 1 1 calc R U . . .
H16C H 0.877603 0.702741 0.515753 0.122 Uiso 1 1 calc R U . . .
C17 C 0.7589(3) 0.4431(3) 0.6589(2) 0.0414(12) Uani 1 1 d . . . . .
C18 C 0.8380(3) 0.4305(3) 0.6346(2) 0.0449(13) Uani 1 1 d . . . . .
C19 C 0.8898(3) 0.3858(3) 0.6584(2) 0.0525(15) Uani 1 1 d . . . . .
H19 H 0.941151 0.376805 0.640508 0.063 Uiso 1 1 calc R U . . .
C20 C 0.8687(4) 0.3540(3) 0.7075(2) 0.0578(16) Uani 1 1 d . . . . .
H20 H 0.904784 0.323399 0.723100 0.069 Uiso 1 1 calc R U . . .
C21 C 0.7945(4) 0.3678(3) 0.7332(2) 0.0537(15) Uani 1 1 d . . . . .
H21 H 0.780387 0.346906 0.767360 0.064 Uiso 1 1 calc R U . . .
C22 C 0.7391(3) 0.4112(3) 0.7110(2) 0.0455(13) Uani 1 1 d . . . . .
C23 C 0.8722(3) 0.4734(3) 0.5883(2) 0.0505(14) Uani 1 1 d . . . . .
H23 H 0.824512 0.491102 0.566534 0.061 Uiso 1 1 calc R U . . .
C24 C 0.9174(5) 0.5262(3) 0.6164(3) 0.078(2) Uani 1 1 d . . . . .
H24A H 0.878849 0.549634 0.640493 0.117 Uiso 1 1 calc R U . . .
H24B H 0.940411 0.554051 0.587445 0.117 Uiso 1 1 calc R U . . .
H24C H 0.962513 0.509440 0.639752 0.117 Uiso 1 1 calc R U . . .
C25 C 0.9301(5) 0.4399(4) 0.5466(3) 0.081(2) Uani 1 1 d . . . . .
H25A H 0.983283 0.431363 0.565223 0.122 Uiso 1 1 calc R U . . .
H25B H 0.939353 0.466528 0.513433 0.122 Uiso 1 1 calc R U . . .
H25C H 0.904762 0.400457 0.534666 0.122 Uiso 1 1 calc R U . . .
C26 C 0.6585(4) 0.4242(3) 0.7410(2) 0.0580(16) Uani 1 1 d . . . . .
H26 H 0.643032 0.469074 0.735707 0.070 Uiso 1 1 calc R U . B 1
C27 C 0.5916(5) 0.3828(5) 0.7160(4) 0.116(3) Uani 1 1 d . . . C 1
H27A H 0.592639 0.386107 0.674533 0.175 Uiso 1 1 calc R U . C 1
H27B H 0.537282 0.396133 0.730090 0.175 Uiso 1 1 calc R U . C 1
H27C H 0.601612 0.339292 0.727077 0.175 Uiso 1 1 calc R U . C 1
C28 C 0.6605(6) 0.4088(4) 0.8041(3) 0.104(3) Uani 1 1 d . . . D 1
H28A H 0.666340 0.363516 0.809134 0.156 Uiso 1 1 calc R U . D 1
H28B H 0.608857 0.422827 0.821901 0.156 Uiso 1 1 calc R U . D 1
H28C H 0.707612 0.430052 0.821913 0.156 Uiso 1 1 calc R U . D 1
C29 C 0.6910(4) 0.6188(3) 0.7361(2) 0.0618(17) Uani 1 1 d D . . . .
C30 C 0.6878(4) 0.6087(3) 0.7946(2) 0.0586(16) Uani 1 1 d . . . . .
C31 C 0.7291(4) 0.6521(4) 0.8289(3) 0.0645(18) Uani 1 1 d . . . . .
C32 C 0.7635(5) 0.6997(4) 0.7974(3) 0.081(2) Uani 1 1 d D . . . .
H32 H 0.793429 0.734283 0.812283 0.097 Uiso 0.49(2) 1 calc R U P A 1
H32A H 0.783552 0.738209 0.812086 0.097 Uiso 0.51(2) 1 calc R U P A 2
C33 C 0.6412(7) 0.5619(5) 0.8774(3) 0.119(4) Uani 1 1 d . . . . .
H33A H 0.590243 0.585754 0.886200 0.142 Uiso 1 1 calc R U . . .
H33B H 0.633316 0.519200 0.892712 0.142 Uiso 1 1 calc R U . . .
C34 C 0.7053(8) 0.5889(5) 0.9068(3) 0.132(4) Uani 1 1 d . . . . .
H34A H 0.753650 0.560472 0.905264 0.159 Uiso 1 1 calc R U . . .
H34B H 0.688670 0.592674 0.947087 0.159 Uiso 1 1 calc R U . . .
C35 C 0.4788(4) 0.5067(3) 0.6412(2) 0.0601(16) Uani 1 1 d . . . . .
H35A H 0.508931 0.469179 0.627869 0.072 Uiso 1 1 calc R U . . .
H35B H 0.467862 0.533989 0.608098 0.072 Uiso 1 1 calc R U . . .
C36 C 0.4012(5) 0.4887(5) 0.6678(3) 0.105(3) Uani 1 1 d . . . . .
H36A H 0.400709 0.443294 0.675942 0.125 Uiso 1 1 calc R U . . .
H36B H 0.353713 0.498725 0.642868 0.125 Uiso 1 1 calc R U . . .
C37 C 0.3968(4) 0.5248(4) 0.7205(3) 0.083(2) Uani 1 1 d . . . . .
H37A H 0.354606 0.558142 0.716955 0.099 Uiso 1 1 calc R U . . .
H37B H 0.380690 0.497156 0.752338 0.099 Uiso 1 1 calc R U . . .
C38 C 0.4770(4) 0.5520(4) 0.7315(3) 0.081(2) Uani 1 1 d . . . . .
H38A H 0.471683 0.597577 0.737711 0.097 Uiso 1 1 calc R U . . .
H38B H 0.502016 0.533064 0.765754 0.097 Uiso 1 1 calc R U . . .
C39 C 0.5093(5) 0.2960(5) 0.5963(4) 0.116(3) Uani 1 1 d . . . . .
H39A H 0.501585 0.274120 0.559721 0.139 Uiso 1 1 calc R U . E 1
H39B H 0.519984 0.340821 0.588717 0.139 Uiso 1 1 calc R U . E 1
C40 C 0.4341(6) 0.2880(7) 0.6337(4) 0.129(4) Uani 1 1 d . . . F 1
H40A H 0.423776 0.326080 0.656549 0.155 Uiso 1 1 calc R U . F 1
H40B H 0.384116 0.278566 0.610942 0.155 Uiso 1 1 calc R U . F 1
C41 C 0.4566(8) 0.2353(7) 0.6698(7) 0.163(5) Uani 1 1 d . . . F 1
H41B H 0.440424 0.244108 0.709523 0.196 Uiso 1 1 calc R U . F 1
H41A H 0.426721 0.197303 0.657225 0.196 Uiso 1 1 calc R U . F 1
C42 C 0.5404(7) 0.2255(5) 0.6667(5) 0.126(4) Uani 1 1 d . . . . .
H42A H 0.551500 0.182265 0.653978 0.152 Uiso 1 1 calc R U . F 1
H42B H 0.565483 0.231044 0.704702 0.152 Uiso 1 1 calc R U . F 1

loop_
_atom_site_aniso_label
_atom_site_aniso_U_11
_atom_site_aniso_U_22
_atom_site_aniso_U_33
_atom_site_aniso_U_23
_atom_site_aniso_U_13
_atom_site_aniso_U_12
K1 0.0679(9) 0.0701(9) 0.0514(8) -0.0028(7) 0.0087(7) -0.0135(7)
S1 0.037(3) 0.064(3) 0.038(2) -0.0017(19) 0.0099(19) -0.0098(19)
S1A 0.274(13) 0.108(6) 0.141(8) 0.051(5) -0.128(8) -0.095(7)
Mg1 0.0376(10) 0.0649(12) 0.0280(8) -0.0051(8) 0.0018(7) -0.0056(9)
O1 0.102(4) 0.100(4) 0.049(3) 0.007(2) -0.007(2) -0.020(3)
O2 0.077(3) 0.117(4) 0.056(3) -0.022(3) -0.016(2) 0.009(3)
O3 0.038(2) 0.079(3) 0.0368(19) -0.0042(18) 0.0065(16) -0.0056(19)
O4 0.068(3) 0.130(5) 0.091(4) 0.000(3) 0.021(3) -0.023(3)
N1 0.040(3) 0.054(3) 0.031(2) -0.002(2) 0.0003(18) -0.005(2)
N2 0.038(2) 0.060(3) 0.025(2) -0.0004(19) -0.0015(18) -0.003(2)
C1 0.040(3) 0.064(4) 0.025(2) -0.002(2) 0.001(2) -0.014(3)
C2 0.035(3) 0.058(4) 0.029(2) -0.003(2) 0.003(2) -0.012(3)
C3 0.059(4) 0.064(4) 0.038(3) 0.000(3) -0.012(3) -0.010(3)
C4 0.048(3) 0.061(4) 0.039(3) -0.001(3) 0.001(2) -0.010(3)
C5 0.041(3) 0.063(4) 0.026(2) -0.005(2) -0.005(2) -0.013(3)
C6 0.041(3) 0.053(4) 0.048(3) 0.002(3) -0.007(3) 0.000(3)
C7 0.044(3) 0.066(4) 0.060(4) -0.001(3) -0.010(3) 0.000(3)
C8 0.067(4) 0.055(4) 0.054(4) 0.006(3) -0.010(3) -0.003(3)
C9 0.071(4) 0.065(4) 0.035(3) 0.003(3) 0.005(3) -0.013(3)
C10 0.061(4) 0.054(4) 0.033(3) -0.003(3) 0.000(3) -0.005(3)
C11 0.036(3) 0.062(4) 0.066(4) 0.001(3) 0.002(3) -0.001(3)
C12 0.051(4) 0.146(8) 0.092(5) 0.011(5) -0.017(4) -0.033(5)
C13 0.089(6) 0.138(8) 0.102(6) -0.048(6) 0.050(5) -0.040(6)
C14 0.056(4) 0.068(4) 0.062(4) 0.002(3) 0.027(3) -0.005(3)
C15 0.116(7) 0.128(7) 0.078(5) -0.031(5) 0.043(5) 0.001(6)
C16 0.066(5) 0.084(5) 0.095(5) 0.015(4) 0.010(4) 0.008(4)
C17 0.034(3) 0.058(3) 0.032(3) -0.005(2) -0.001(2) -0.008(3)
C18 0.044(3) 0.055(3) 0.036(3) -0.004(3) 0.000(2) -0.010(3)
C19 0.039(3) 0.064(4) 0.054(3) -0.002(3) 0.002(3) 0.000(3)
C20 0.051(4) 0.066(4) 0.056(3) 0.008(3) -0.006(3) -0.004(3)
C21 0.059(4) 0.063(4) 0.039(3) 0.008(3) -0.006(3) -0.013(3)
C22 0.044(3) 0.061(3) 0.032(2) 0.000(2) 0.004(2) -0.011(3)
C23 0.042(3) 0.068(4) 0.042(3) 0.005(3) 0.006(2) -0.010(3)
C24 0.106(6) 0.066(4) 0.062(4) 0.006(3) -0.001(4) -0.034(4)
C25 0.083(5) 0.087(5) 0.073(4) -0.002(4) 0.036(4) -0.019(4)
C26 0.051(4) 0.085(5) 0.037(3) 0.009(3) 0.004(3) -0.007(3)
C27 0.066(5) 0.169(9) 0.114(7) 0.008(7) 0.021(5) -0.021(6)
C28 0.119(7) 0.131(7) 0.063(5) 0.030(5) 0.035(5) 0.025(6)
C29 0.047(3) 0.087(5) 0.052(4) -0.015(3) -0.006(3) 0.002(3)
C30 0.055(4) 0.075(4) 0.046(3) -0.006(3) -0.005(3) 0.000(3)
C31 0.052(4) 0.093(5) 0.048(3) -0.017(4) -0.013(3) 0.009(4)
C32 0.095(6) 0.081(5) 0.067(4) -0.017(4) -0.024(4) -0.022(4)
C33 0.135(8) 0.179(10) 0.041(4) 0.008(5) -0.017(5) -0.054(7)
C34 0.236(14) 0.107(7) 0.054(5) 0.002(5) -0.029(7) -0.015(8)
C35 0.051(4) 0.081(4) 0.048(3) -0.005(3) -0.001(3) -0.013(3)
C36 0.067(5) 0.172(9) 0.075(5) -0.011(6) 0.012(4) -0.040(6)
C37 0.038(4) 0.135(7) 0.076(5) -0.002(5) 0.012(3) -0.012(4)
C38 0.060(4) 0.133(7) 0.050(4) -0.014(4) 0.028(3) -0.012(4)
C39 0.073(6) 0.173(10) 0.101(6) 0.015(6) 0.007(5) -0.029(6)
C40 0.067(6) 0.222(14) 0.098(7) -0.015(8) -0.002(5) -0.012(7)
C41 0.098(9) 0.197(14) 0.193(13) 0.032(11) 0.051(9) -0.019(9)
C42 0.104(8) 0.152(9) 0.123(8) 0.015(7) 0.030(6) -0.038(7)

loop_
_atom_type_symbol
_atom_type_description
_atom_type_scat_dispersion_real
_atom_type_scat_dispersion_imag
_atom_type_scat_source
C C 0.0033 0.0016 'International Tables Vol C Tables 4.2.6.8 and 6.1.1.4'
H H 0.0000 0.0000 'International Tables Vol C Tables 4.2.6.8 and 6.1.1.4'
K K 0.2009 0.2494 'International Tables Vol C Tables 4.2.6.8 and 6.1.1.4'
Mg Mg 0.0486 0.0363 'International Tables Vol C Tables 4.2.6.8 and 6.1.1.4'
N N 0.0061 0.0033 'International Tables Vol C Tables 4.2.6.8 and 6.1.1.4'
O O 0.0106 0.0060 'International Tables Vol C Tables 4.2.6.8 and 6.1.1.4'
S S 0.1246 0.1234 'International Tables Vol C Tables 4.2.6.8 and 6.1.1.4'

loop_
_geom_angle_atom_site_label_1
_geom_angle_atom_site_label_2
_geom_angle_atom_site_label_3
_geom_angle
_geom_angle_site_symmetry_1
_geom_angle_site_symmetry_3
_geom_angle_publ_flag
S1 K1 S1A 7.0(4) 8_755 8_755 ?
S1 K1 C10 93.86(13) 8_755 8_755 ?
S1 K1 C18 120.54(13) 8_755 . ?
S1 K1 C22 92.81(13) 8_755 . ?
S1A K1 C10 90.8(2) 8_755 8_755 ?
S1A K1 C18 126.8(4) 8_755 . ?
S1A K1 C22 96.5(2) 8_755 . ?
O4 K1 S1 85.64(15) . 8_755 ?
O4 K1 S1A 79.7(4) . 8_755 ?
O4 K1 C7 142.43(17) . 8_755 ?
O4 K1 C8 121.94(17) . 8_755 ?
O4 K1 C9 99.89(17) . 8_755 ?
O4 K1 C10 95.54(16) . 8_755 ?
O4 K1 C18 121.80(17) . . ?
O4 K1 C19 140.26(17) . . ?
O4 K1 C20 130.02(17) . . ?
O4 K1 C21 105.24(16) . . ?
O4 K1 C22 91.74(15) . . ?
C7 K1 S1 105.42(15) 8_755 8_755 ?
C7 K1 S1A 108.0(2) 8_755 8_755 ?
C7 K1 C9 42.92(16) 8_755 8_755 ?
C7 K1 C10 48.77(15) 8_755 8_755 ?
C7 K1 C18 83.82(15) 8_755 . ?
C7 K1 C19 73.55(16) 8_755 . ?
C7 K1 C21 112.30(16) 8_755 . ?
C7 K1 C22 122.63(15) 8_755 . ?
C8 K1 S1 125.32(15) 8_755 8_755 ?
C8 K1 S1A 125.69(18) 8_755 8_755 ?
C8 K1 C7 24.98(15) 8_755 8_755 ?
C8 K1 C9 24.96(15) 8_755 8_755 ?
C8 K1 C10 42.75(15) 8_755 8_755 ?
C8 K1 C18 86.11(15) 8_755 . ?
C8 K1 C19 85.44(16) 8_755 . ?
C8 K1 C21 128.30(17) 8_755 . ?
C8 K1 C22 127.78(15) 8_755 . ?
C9 K1 S1 117.17(15) 8_755 8_755 ?
C9 K1 S1A 114.4(2) 8_755 8_755 ?
C9 K1 C10 23.56(14) 8_755 8_755 ?
C9 K1 C18 108.87(15) 8_755 . ?
C9 K1 C22 148.38(15) 8_755 . ?
C18 K1 C10 128.67(14) . 8_755 ?
C19 K1 S1 101.91(14) . 8_755 ?
C19 K1 S1A 108.8(4) . 8_755 ?
C19 K1 C9 110.40(16) . 8_755 ?
C19 K1 C10 122.32(15) . 8_755 ?
C19 K1 C18 23.74(14) . . ?
C19 K1 C22 49.37(14) . . ?
C20 K1 S1 78.25(14) . 8_755 ?
C20 K1 S1A 84.9(4) . 8_755 ?
C20 K1 C7 87.56(17) . 8_755 ?
C20 K1 C8 105.66(17) . 8_755 ?
C20 K1 C9 129.60(17) . 8_755 ?
C20 K1 C10 132.17(16) . 8_755 ?
C20 K1 C18 42.94(14) . . ?
C20 K1 C19 25.00(15) . . ?
C20 K1 C21 24.83(15) . . ?
C20 K1 C22 43.17(15) . . ?
C21 K1 S1 74.45(14) . 8_755 ?
C21 K1 S1A 79.7(3) . 8_755 ?
C21 K1 C9 153.19(17) . 8_755 ?
C21 K1 C10 155.04(16) . 8_755 ?
C21 K1 C18 49.06(13) . . ?
C21 K1 C19 42.96(15) . . ?
C21 K1 C22 24.00(14) . . ?
C22 K1 C10 170.47(14) . 8_755 ?
C22 K1 C18 41.80(12) . . ?
C29 S1 K1 131.0(3) . 8_765 ?
C32 S1 K1 128.5(4) . 8_765 ?
C32 S1 C29 97.6(4) . . ?
C29 S1A K1 125.2(6) . 8_765 ?
C29 S1A C32 91.4(7) . . ?
C32 S1A K1 119.8(7) . 8_765 ?
O3 Mg1 C1 101.25(15) . . ?
O3 Mg1 C2 101.00(16) . . ?
O3 Mg1 C29 106.7(2) . . ?
N1 Mg1 O3 105.50(17) . . ?
N1 Mg1 C1 29.82(17) . . ?
N1 Mg1 C2 57.93(17) . . ?
N1 Mg1 C29 124.3(2) . . ?
N2 Mg1 O3 104.94(18) . . ?
N2 Mg1 N1 86.44(18) . . ?
N2 Mg1 C1 58.44(17) . . ?
N2 Mg1 C2 30.35(16) . . ?
N2 Mg1 C29 126.0(2) . . ?
C1 Mg1 C2 28.59(16) . . ?
C29 Mg1 C1 148.0(2) . . ?
C29 Mg1 C2 149.3(2) . . ?
C33 O1 C30 111.7(6) . . ?
C31 O2 C34 111.2(6) . . ?
C35 O3 Mg1 120.9(3) . . ?
C38 O3 Mg1 130.7(4) . . ?
C38 O3 C35 108.4(4) . . ?
C39 O4 K1 132.5(5) . . ?
C42 O4 K1 120.8(6) . . ?
C42 O4 C39 106.7(7) . . ?
C1 N1 Mg1 104.7(3) . . ?
C5 N1 Mg1 134.1(3) . . ?
C5 N1 C1 120.7(4) . . ?
C2 N2 Mg1 104.4(3) . . ?
C17 N2 Mg1 134.4(3) . . ?
C17 N2 C2 119.8(4) . . ?
N1 C1 Mg1 45.5(2) . . ?
N1 C1 C3 116.4(5) . . ?
C2 C1 Mg1 76.1(3) . . ?
C2 C1 N1 120.3(4) . . ?
C2 C1 C3 122.0(5) . . ?
C3 C1 Mg1 150.6(4) . . ?
N2 C2 Mg1 45.2(2) . . ?
N2 C2 C4 116.1(5) . . ?
C1 C2 Mg1 75.3(3) . . ?
C1 C2 N2 119.1(5) . . ?
C1 C2 C4 123.9(4) . . ?
C4 C2 Mg1 151.9(4) . . ?
C1 C3 H3A 109.5 . . ?
C1 C3 H3B 109.5 . . ?
C1 C3 H3C 109.5 . . ?
H3A C3 H3B 109.5 . . ?
H3A C3 H3C 109.5 . . ?
H3B C3 H3C 109.5 . . ?
C2 C4 H4A 109.5 . . ?
C2 C4 H4B 109.5 . . ?
C2 C4 H4C 109.5 . . ?
H4A C4 H4B 109.5 . . ?
H4A C4 H4C 109.5 . . ?
H4B C4 H4C 109.5 . . ?
N1 C5 C6 118.6(5) . . ?
N1 C5 C10 123.7(5) . . ?
C10 C5 C6 117.6(5) . . ?
C5 C6 K1 83.4(3) . 8_765 ?
C5 C6 C11 120.8(5) . . ?
C7 C6 K1 68.3(3) . 8_765 ?
C7 C6 C5 119.6(5) . . ?
C7 C6 C11 119.5(5) . . ?
C11 C6 K1 122.1(3) . 8_765 ?
K1 C7 H7 107.7 8_765 . ?
C6 C7 K1 88.3(3) . 8_765 ?
C6 C7 H7 118.4 . . ?
C6 C7 C8 123.1(6) . . ?
C8 C7 K1 74.9(3) . 8_765 ?
C8 C7 H7 118.4 . . ?
K1 C8 H8 108.0 8_765 . ?
C7 C8 K1 80.1(3) . 8_765 ?
C7 C8 H8 121.2 . . ?
C7 C8 C9 117.7(6) . . ?
C9 C8 K1 81.5(3) . 8_765 ?
C9 C8 H8 121.2 . . ?
K1 C9 H9 110.6 8_765 . ?
C8 C9 K1 73.6(3) . 8_765 ?
C8 C9 H9 118.9 . . ?
C10 C9 K1 86.7(3) . 8_765 ?
C10 C9 C8 122.2(6) . . ?
C10 C9 H9 118.9 . . ?
C5 C10 K1 83.5(3) . 8_765 ?
C5 C10 C14 121.9(5) . . ?
C9 C10 K1 69.7(3) . 8_765 ?
C9 C10 C5 119.7(6) . . ?
C9 C10 C14 118.2(5) . . ?
C14 C10 K1 113.8(4) . 8_765 ?
C6 C11 H11 107.1 . . ?
C6 C11 C13 113.8(5) . . ?
C12 C11 C6 110.1(5) . . ?
C12 C11 H11 107.1 . . ?
C12 C11 C13 111.4(6) . . ?
C13 C11 H11 107.1 . . ?
C11 C12 H12A 109.5 . . ?
C11 C12 H12B 109.5 . . ?
C11 C12 H12C 109.5 . . ?
H12A C12 H12B 109.5 . . ?
H12A C12 H12C 109.5 . . ?
H12B C12 H12C 109.5 . . ?
C11 C13 H13A 109.5 . . ?
C11 C13 H13B 109.5 . . ?
C11 C13 H13C 109.5 . . ?
H13A C13 H13B 109.5 . . ?
H13A C13 H13C 109.5 . . ?
H13B C13 H13C 109.5 . . ?
C10 C14 H14 108.6 . . ?
C10 C14 C15 112.2(6) . . ?
C15 C14 H14 108.6 . . ?
C16 C14 C10 110.0(5) . . ?
C16 C14 H14 108.6 . . ?
C16 C14 C15 108.9(6) . . ?
C14 C15 H15A 109.5 . . ?
C14 C15 H15B 109.5 . . ?
C14 C15 H15C 109.5 . . ?
H15A C15 H15B 109.5 . . ?
H15A C15 H15C 109.5 . . ?
H15B C15 H15C 109.5 . . ?
C14 C16 H16A 109.5 . . ?
C14 C16 H16B 109.5 . . ?
C14 C16 H16C 109.5 . . ?
H16A C16 H16B 109.5 . . ?
H16A C16 H16C 109.5 . . ?
H16B C16 H16C 109.5 . . ?
N2 C17 K1 120.5(3) . . ?
N2 C17 C18 124.2(5) . . ?
N2 C17 C22 119.0(4) . . ?
C18 C17 K1 76.2(3) . . ?
C18 C17 C22 116.8(5) . . ?
C22 C17 K1 74.8(3) . . ?
C17 C18 K1 80.0(3) . . ?
C17 C18 C23 119.7(5) . . ?
C19 C18 K1 70.3(3) . . ?
C19 C18 C17 120.4(5) . . ?
C19 C18 C23 119.0(5) . . ?
C23 C18 K1 129.6(3) . . ?
K1 C19 H19 111.3 . . ?
C18 C19 K1 86.0(3) . . ?
C18 C19 H19 119.0 . . ?
C20 C19 K1 73.6(3) . . ?
C20 C19 C18 122.0(5) . . ?
C20 C19 H19 119.0 . . ?
K1 C20 H20 107.5 . . ?
C19 C20 K1 81.4(3) . . ?
C19 C20 H20 120.8 . . ?
C21 C20 K1 80.9(3) . . ?
C21 C20 C19 118.4(6) . . ?
C21 C20 H20 120.8 . . ?
K1 C21 H21 111.8 . . ?
C20 C21 K1 74.2(3) . . ?
C20 C21 H21 118.7 . . ?
C20 C21 C22 122.5(5) . . ?
C22 C21 K1 85.1(3) . . ?
C22 C21 H21 118.7 . . ?
C17 C22 K1 81.1(3) . . ?
C17 C22 C26 120.3(5) . . ?
C21 C22 K1 70.9(3) . . ?
C21 C22 C17 119.7(5) . . ?
C21 C22 C26 120.0(5) . . ?
C26 C22 K1 118.1(4) . . ?
C18 C23 H23 108.4 . . ?
C18 C23 C25 113.4(5) . . ?
C24 C23 C18 108.2(5) . . ?
C24 C23 H23 108.4 . . ?
C24 C23 C25 109.9(5) . . ?
C25 C23 H23 108.4 . . ?
C23 C24 H24A 109.5 . . ?
C23 C24 H24B 109.5 . . ?
C23 C24 H24C 109.5 . . ?
H24A C24 H24B 109.5 . . ?
H24A C24 H24C 109.5 . . ?
H24B C24 H24C 109.5 . . ?
C23 C25 H25A 109.5 . . ?
C23 C25 H25B 109.5 . . ?
C23 C25 H25C 109.5 . . ?
H25A C25 H25B 109.5 . . ?
H25A C25 H25C 109.5 . . ?
H25B C25 H25C 109.5 . . ?
C22 C26 H26 109.5 . . ?
C22 C26 C27 108.9(6) . . ?
C22 C26 C28 113.6(6) . . ?
C27 C26 H26 109.5 . . ?
C27 C26 C28 105.6(6) . . ?
C28 C26 H26 109.5 . . ?
C26 C27 H27A 109.5 . . ?
C26 C27 H27B 109.5 . . ?
C26 C27 H27C 109.5 . . ?
H27A C27 H27B 109.5 . . ?
H27A C27 H27C 109.5 . . ?
H27B C27 H27C 109.5 . . ?
C26 C28 H28A 109.5 . . ?
C26 C28 H28B 109.5 . . ?
C26 C28 H28C 109.5 . . ?
H28A C28 H28B 109.5 . . ?
H28A C28 H28C 109.5 . . ?
H28B C28 H28C 109.5 . . ?
S1 C29 Mg1 122.9(4) . . ?
S1A C29 Mg1 118.2(5) . . ?
C30 C29 S1 104.9(5) . . ?
C30 C29 S1A 107.6(5) . . ?
C30 C29 Mg1 132.0(5) . . ?
C29 C30 O1 122.2(6) . . ?
C29 C30 C31 116.8(6) . . ?
C31 C30 O1 121.0(6) . . ?
O2 C31 C30 123.5(7) . . ?
C32 C31 O2 124.7(6) . . ?
C32 C31 C30 111.8(6) . . ?
S1 C32 H32 125.6 . . ?
S1A C32 H32A 125.6 . . ?
C31 C32 S1 108.9(5) . . ?
C31 C32 S1A 108.8(5) . . ?
C31 C32 H32 125.6 . . ?
C31 C32 H32A 125.6 . . ?
O1 C33 H33A 107.6 . . ?
O1 C33 H33B 107.6 . . ?
H33A C33 H33B 107.0 . . ?
C34 C33 O1 118.9(8) . . ?
C34 C33 H33A 107.6 . . ?
C34 C33 H33B 107.6 . . ?
O2 C34 H34A 108.3 . . ?
O2 C34 H34B 108.3 . . ?
C33 C34 O2 115.9(8) . . ?
C33 C34 H34A 108.3 . . ?
C33 C34 H34B 108.3 . . ?
H34A C34 H34B 107.4 . . ?
O3 C35 H35A 110.1 . . ?
O3 C35 H35B 110.1 . . ?
O3 C35 C36 108.1(5) . . ?
H35A C35 H35B 108.4 . . ?
C36 C35 H35A 110.1 . . ?
C36 C35 H35B 110.1 . . ?
C35 C36 H36A 110.6 . . ?
C35 C36 H36B 110.6 . . ?
C35 C36 C37 105.6(6) . . ?
H36A C36 H36B 108.8 . . ?
C37 C36 H36A 110.6 . . ?
C37 C36 H36B 110.6 . . ?
C36 C37 H37A 109.9 . . ?
C36 C37 H37B 109.9 . . ?
H37A C37 H37B 108.3 . . ?
C38 C37 C36 108.7(6) . . ?
C38 C37 H37A 109.9 . . ?
C38 C37 H37B 109.9 . . ?
O3 C38 C37 107.4(5) . . ?
O3 C38 H38A 110.2 . . ?
O3 C38 H38B 110.2 . . ?
C37 C38 H38A 110.2 . . ?
C37 C38 H38B 110.2 . . ?
H38A C38 H38B 108.5 . . ?
O4 C39 H39A 110.8 . . ?
O4 C39 H39B 110.8 . . ?
O4 C39 C40 104.9(8) . . ?
H39A C39 H39B 108.8 . . ?
C40 C39 H39A 110.8 . . ?
C40 C39 H39B 110.8 . . ?
C39 C40 H40A 111.1 . . ?
C39 C40 H40B 111.1 . . ?
H40A C40 H40B 109.1 . . ?
C41 C40 C39 103.3(9) . . ?
C41 C40 H40A 111.1 . . ?
C41 C40 H40B 111.1 . . ?
C40 C41 H41B 109.8 . . ?
C40 C41 H41A 109.8 . . ?
H41B C41 H41A 108.3 . . ?
C42 C41 C40 109.3(10) . . ?
C42 C41 H41B 109.8 . . ?
C42 C41 H41A 109.8 . . ?
O4 C42 H42A 109.7 . . ?
O4 C42 H42B 109.7 . . ?
C41 C42 O4 109.8(11) . . ?
C41 C42 H42A 109.7 . . ?
C41 C42 H42B 109.7 . . ?
H42A C42 H42B 108.2 . . ?

loop_
_geom_bond_atom_site_label_1
_geom_bond_atom_site_label_2
_geom_bond_distance
_geom_bond_site_symmetry_2
_geom_bond_publ_flag
K1 S1 3.265(6) 8_755 ?
K1 S1A 3.327(10) 8_755 ?
K1 O4 2.798(6) . ?
K1 C7 3.219(6) 8_755 ?
K1 C8 3.155(6) 8_755 ?
K1 C9 3.252(6) 8_755 ?
K1 C10 3.461(5) 8_755 ?
K1 C18 3.437(6) . ?
K1 C19 3.244(6) . ?
K1 C20 3.148(6) . ?
K1 C21 3.231(6) . ?
K1 C22 3.406(6) . ?
S1 C29 1.693(9) . ?
S1 C32 1.686(8) . ?
S1A C29 1.741(12) . ?
S1A C32 1.812(13) . ?
Mg1 O3 2.062(4) . ?
Mg1 N1 2.028(4) . ?
Mg1 N2 2.023(5) . ?
Mg1 C1 2.750(5) . ?
Mg1 C2 2.760(5) . ?
Mg1 C29 2.133(6) . ?
O1 C30 1.404(8) . ?
O1 C33 1.400(8) . ?
O2 C31 1.383(7) . ?
O2 C34 1.421(11) . ?
O3 C35 1.448(7) . ?
O3 C38 1.438(6) . ?
O4 C39 1.437(10) . ?
O4 C42 1.429(10) . ?
N1 C1 1.413(7) . ?
N1 C5 1.395(7) . ?
N2 C2 1.440(6) . ?
N2 C17 1.373(7) . ?
C1 C2 1.360(8) . ?
C1 C3 1.521(7) . ?
C2 C4 1.491(8) . ?
C3 H3A 0.9800 . ?
C3 H3B 0.9800 . ?
C3 H3C 0.9800 . ?
C4 H4A 0.9800 . ?
C4 H4B 0.9800 . ?
C4 H4C 0.9800 . ?
C5 C6 1.429(8) . ?
C5 C10 1.424(7) . ?
C6 C7 1.371(8) . ?
C6 C11 1.517(8) . ?
C7 H7 0.9500 . ?
C7 C8 1.380(8) . ?
C8 H8 0.9500 . ?
C8 C9 1.387(9) . ?
C9 H9 0.9500 . ?
C9 C10 1.386(8) . ?
C10 C14 1.530(8) . ?
C11 H11 1.0000 . ?
C11 C12 1.508(8) . ?
C11 C13 1.521(9) . ?
C12 H12A 0.9800 . ?
C12 H12B 0.9800 . ?
C12 H12C 0.9800 . ?
C13 H13A 0.9800 . ?
C13 H13B 0.9800 . ?
C13 H13C 0.9800 . ?
C14 H14 1.0000 . ?
C14 C15 1.539(9) . ?
C14 C16 1.517(10) . ?
C15 H15A 0.9800 . ?
C15 H15B 0.9800 . ?
C15 H15C 0.9800 . ?
C16 H16A 0.9800 . ?
C16 H16B 0.9800 . ?
C16 H16C 0.9800 . ?
C17 C18 1.425(7) . ?
C17 C22 1.442(7) . ?
C18 C19 1.387(8) . ?
C18 C23 1.530(7) . ?
C19 H19 0.9500 . ?
C19 C20 1.387(8) . ?
C20 H20 0.9500 . ?
C20 C21 1.374(8) . ?
C21 H21 0.9500 . ?
C21 C22 1.390(8) . ?
C22 C26 1.506(8) . ?
C23 H23 1.0000 . ?
C23 C24 1.499(8) . ?
C23 C25 1.534(9) . ?
C24 H24A 0.9800 . ?
C24 H24B 0.9800 . ?
C24 H24C 0.9800 . ?
C25 H25A 0.9800 . ?
C25 H25B 0.9800 . ?
C25 H25C 0.9800 . ?
C26 H26 1.0000 . ?
C26 C27 1.517(11) . ?
C26 C28 1.526(9) . ?
C27 H27A 0.9800 . ?
C27 H27B 0.9800 . ?
C27 H27C 0.9800 . ?
C28 H28A 0.9800 . ?
C28 H28B 0.9800 . ?
C28 H28C 0.9800 . ?
C29 C30 1.399(8) . ?
C30 C31 1.401(9) . ?
C31 C32 1.376(10) . ?
C32 H32 0.9500 . ?
C32 H32A 0.9500 . ?
C33 H33A 0.9900 . ?
C33 H33B 0.9900 . ?
C33 C34 1.373(13) . ?
C34 H34A 0.9900 . ?
C34 H34B 0.9900 . ?
C35 H35A 0.9900 . ?
C35 H35B 0.9900 . ?
C35 C36 1.453(9) . ?
C36 H36A 0.9900 . ?
C36 H36B 0.9900 . ?
C36 C37 1.466(11) . ?
C37 H37A 0.9900 . ?
C37 H37B 0.9900 . ?
C37 C38 1.442(9) . ?
C38 H38A 0.9900 . ?
C38 H38B 0.9900 . ?
C39 H39A 0.9900 . ?
C39 H39B 0.9900 . ?
C39 C40 1.510(12) . ?
C40 H40A 0.9900 . ?
C40 H40B 0.9900 . ?
C40 C41 1.460(15) . ?
C41 H41B 0.9900 . ?
C41 H41A 0.9900 . ?
C41 C42 1.370(14) . ?
C42 H42A 0.9900 . ?
C42 H42B 0.9900 . ?

loop_
_geom_torsion_atom_site_label_1
_geom_torsion_atom_site_label_2
_geom_torsion_atom_site_label_3
_geom_torsion_atom_site_label_4
_geom_torsion
_geom_torsion_site_symmetry_1
_geom_torsion_site_symmetry_2
_geom_torsion_site_symmetry_3
_geom_torsion_site_symmetry_4
_geom_torsion_publ_flag
K1 S1 C29 Mg1 23.7(6) 8_765 . . . ?
K1 S1 C29 C30 -159.7(4) 8_765 . . . ?
K1 S1 C32 C31 161.6(4) 8_765 . . . ?
K1 S1A C29 Mg1 50.0(13) 8_765 . . . ?
K1 S1A C29 C30 -144.7(8) 8_765 . . . ?
K1 S1A C32 C31 150.6(6) 8_765 . . . ?
K1 O4 C39 C40 -158.0(6) . . . . ?
K1 O4 C42 C41 167.2(9) . . . . ?
K1 C6 C7 C8 70.7(5) 8_765 . . . ?
K1 C6 C11 C12 150.2(5) 8_765 . . . ?
K1 C6 C11 C13 24.4(8) 8_765 . . . ?
K1 C7 C8 C9 74.8(5) 8_765 . . . ?
K1 C8 C9 C10 75.2(5) 8_765 . . . ?
K1 C9 C10 C5 69.5(5) 8_765 . . . ?
K1 C9 C10 C14 -106.8(5) 8_765 . . . ?
K1 C10 C14 C15 -137.6(5) 8_765 . . . ?
K1 C10 C14 C16 -16.2(6) 8_765 . . . ?
K1 C17 C18 C19 -60.0(5) . . . . ?
K1 C17 C18 C23 130.1(5) . . . . ?
K1 C17 C22 C21 61.9(5) . . . . ?
K1 C17 C22 C26 -117.4(5) . . . . ?
K1 C18 C19 C20 -67.8(5) . . . . ?
K1 C18 C23 C24 -170.4(4) . . . . ?
K1 C18 C23 C25 -48.3(7) . . . . ?
K1 C19 C20 C21 -74.7(5) . . . . ?
K1 C20 C21 C22 -73.4(5) . . . . ?
K1 C21 C22 C17 -67.2(5) . . . . ?
K1 C21 C22 C26 112.1(5) . . . . ?
K1 C22 C26 C27 -10.5(7) . . . . ?
K1 C22 C26 C28 106.9(6) . . . . ?
S1 C29 C30 O1 178.8(5) . . . . ?
S1 C29 C30 C31 -2.6(7) . . . . ?
S1A C29 C30 O1 -167.4(9) . . . . ?
S1A C29 C30 C31 11.2(11) . . . . ?
Mg1 O3 C35 C36 172.1(6) . . . . ?
Mg1 O3 C38 C37 179.5(5) . . . . ?
Mg1 N1 C1 C2 -15.7(6) . . . . ?
Mg1 N1 C1 C3 151.2(4) . . . . ?
Mg1 N1 C5 C6 -59.3(7) . . . . ?
Mg1 N1 C5 C10 119.8(5) . . . . ?
Mg1 N2 C2 C1 15.8(5) . . . . ?
Mg1 N2 C2 C4 -153.8(4) . . . . ?
Mg1 N2 C17 K1 147.5(3) . . . . ?
Mg1 N2 C17 C18 -118.7(5) . . . . ?
Mg1 N2 C17 C22 58.7(7) . . . . ?
Mg1 C1 C2 N2 -11.5(4) . . . . ?
Mg1 C1 C2 C4 157.2(5) . . . . ?
Mg1 C29 C30 O1 -4.9(10) . . . . ?
Mg1 C29 C30 C31 173.7(5) . . . . ?
O1 C30 C31 O2 -2.1(10) . . . . ?
O1 C30 C31 C32 -178.9(6) . . . . ?
O1 C33 C34 O2 52.2(15) . . . . ?
O2 C31 C32 S1 -177.8(5) . . . . ?
O2 C31 C32 S1A 168.8(9) . . . . ?
O3 C35 C36 C37 13.7(9) . . . . ?
O4 C39 C40 C41 -23.7(12) . . . . ?
N1 C1 C2 Mg1 11.5(4) . . . . ?
N1 C1 C2 N2 0.0(7) . . . . ?
N1 C1 C2 C4 168.7(5) . . . . ?
N1 C5 C6 K1 118.9(4) . . . 8_765 ?
N1 C5 C6 C7 179.4(5) . . . . ?
N1 C5 C6 C11 -4.7(7) . . . . ?
N1 C5 C10 K1 -118.8(4) . . . 8_765 ?
N1 C5 C10 C9 179.0(5) . . . . ?
N1 C5 C10 C14 -4.9(8) . . . . ?
N2 C17 C18 K1 -117.7(5) . . . . ?
N2 C17 C18 C19 -177.7(5) . . . . ?
N2 C17 C18 C23 12.4(8) . . . . ?
N2 C17 C22 K1 116.8(4) . . . . ?
N2 C17 C22 C21 178.7(5) . . . . ?
N2 C17 C22 C26 -0.6(8) . . . . ?
C1 N1 C5 C6 130.7(5) . . . . ?
C1 N1 C5 C10 -50.1(7) . . . . ?
C2 N2 C17 K1 -47.9(5) . . . . ?
C2 N2 C17 C18 45.9(7) . . . . ?
C2 N2 C17 C22 -136.7(5) . . . . ?
C3 C1 C2 Mg1 -154.7(5) . . . . ?
C3 C1 C2 N2 -166.2(5) . . . . ?
C3 C1 C2 C4 2.5(8) . . . . ?
C5 N1 C1 Mg1 172.6(6) . . . . ?
C5 N1 C1 C2 156.8(5) . . . . ?
C5 N1 C1 C3 -36.2(7) . . . . ?
C5 C6 C7 K1 -68.4(5) . . . 8_765 ?
C5 C6 C7 C8 2.3(8) . . . . ?
C5 C6 C11 C12 -107.3(7) . . . . ?
C5 C6 C11 C13 126.9(7) . . . . ?
C5 C10 C14 C15 125.0(6) . . . . ?
C5 C10 C14 C16 -113.6(6) . . . . ?
C6 C5 C10 K1 60.3(4) . . . 8_765 ?
C6 C5 C10 C9 -1.9(7) . . . . ?
C6 C5 C10 C14 174.3(5) . . . . ?
C6 C7 C8 K1 -77.7(5) . . . 8_765 ?
C6 C7 C8 C9 -2.9(9) . . . . ?
C7 C6 C11 C12 68.6(8) . . . . ?
C7 C6 C11 C13 -57.2(8) . . . . ?
C7 C8 C9 K1 -74.1(5) . . . 8_765 ?
C7 C8 C9 C10 1.1(9) . . . . ?
C8 C9 C10 K1 -68.3(5) . . . 8_765 ?
C8 C9 C10 C5 1.2(8) . . . . ?
C8 C9 C10 C14 -175.0(5) . . . . ?
C9 C10 C14 C15 -58.7(8) . . . . ?
C9 C10 C14 C16 62.6(7) . . . . ?
C10 C5 C6 K1 -60.3(4) . . . 8_765 ?
C10 C5 C6 C7 0.2(7) . . . . ?
C10 C5 C6 C11 176.1(5) . . . . ?
C11 C6 C7 K1 115.6(5) . . . 8_765 ?
C11 C6 C7 C8 -173.7(5) . . . . ?
C17 N2 C2 Mg1 -168.7(5) . . . . ?
C17 N2 C2 C1 -153.0(5) . . . . ?
C17 N2 C2 C4 37.5(6) . . . . ?
C17 C18 C19 K1 64.9(5) . . . . ?
C17 C18 C19 C20 -2.9(8) . . . . ?
C17 C18 C23 C24 87.2(6) . . . . ?
C17 C18 C23 C25 -150.7(5) . . . . ?
C17 C22 C26 C27 85.7(7) . . . . ?
C17 C22 C26 C28 -157.0(6) . . . . ?
C18 C17 C22 K1 -65.6(4) . . . . ?
C18 C17 C22 C21 -3.7(7) . . . . ?
C18 C17 C22 C26 177.0(5) . . . . ?
C18 C19 C20 K1 74.3(5) . . . . ?
C18 C19 C20 C21 -0.4(9) . . . . ?
C19 C18 C23 C24 -82.8(7) . . . . ?
C19 C18 C23 C25 39.3(7) . . . . ?
C19 C20 C21 K1 75.0(5) . . . . ?
C19 C20 C21 C22 1.6(9) . . . . ?
C20 C21 C22 K1 67.8(5) . . . . ?
C20 C21 C22 C17 0.5(9) . . . . ?
C20 C21 C22 C26 179.9(6) . . . . ?
C21 C22 C26 C27 -93.6(7) . . . . ?
C21 C22 C26 C28 23.7(9) . . . . ?
C22 C17 C18 K1 64.8(4) . . . . ?
C22 C17 C18 C19 4.8(7) . . . . ?
C22 C17 C18 C23 -165.1(5) . . . . ?
C23 C18 C19 K1 -125.1(4) . . . . ?
C23 C18 C19 C20 167.0(5) . . . . ?
C29 S1 C32 C31 -0.3(7) . . . . ?
C29 S1A C32 C31 17.9(11) . . . . ?
C29 C30 C31 O2 179.3(6) . . . . ?
C29 C30 C31 C32 2.5(9) . . . . ?
C30 O1 C33 C34 -35.5(13) . . . . ?
C30 C31 C32 S1 -1.1(8) . . . . ?
C30 C31 C32 S1A -14.5(10) . . . . ?
C31 O2 C34 C33 -38.6(12) . . . . ?
C32 S1 C29 Mg1 -175.1(4) . . . . ?
C32 S1 C29 C30 1.6(6) . . . . ?
C32 S1A C29 Mg1 178.7(5) . . . . ?
C32 S1A C29 C30 -15.9(10) . . . . ?
C33 O1 C30 C29 -170.8(8) . . . . ?
C33 O1 C30 C31 10.6(10) . . . . ?
C34 O2 C31 C30 15.3(10) . . . . ?
C34 O2 C31 C32 -168.3(9) . . . . ?
C35 O3 C38 C37 1.5(8) . . . . ?
C35 C36 C37 C38 -12.9(10) . . . . ?
C36 C37 C38 O3 7.2(10) . . . . ?
C38 O3 C35 C36 -9.7(8) . . . . ?
C39 O4 C42 C41 -13.8(13) . . . . ?
C39 C40 C41 C42 16.0(15) . . . . ?
C40 C41 C42 O4 -2.0(16) . . . . ?
C42 O4 C39 C40 23.2(11) . . . . ?
